data_7709151
loop_
_publ_author_name
'Itabashi, Takayuki'
'Arashiba, Kazuya'
'Kuriyama, Shogo'
'Nishibayashi, Yoshiaki'

_publ_section_title
;
 Reactivity of molybdenum-nitride complex bearing pyridine-based PNP-type
 pincer ligand toward carbon-centered electrophiles.
;
_journal_issue 5
_journal_name_full 'Dalton transactions (Cambridge, England : 2003)'
_journal_page_first 1946
_journal_page_last 1954
_journal_paper_doi 10.1039/d1dt03952k
_journal_volume 51
_journal_year 2022
_chemical_formula_moiety 'C41 H61 I Mo N4 O3 P2'
_chemical_formula_sum 'C41 H61 I Mo N4 O3 P2'
_chemical_formula_weight 942.75
_space_group_crystal_system monoclinic
_space_group_IT_number 14
_space_group_name_Hall '-P 2ybc'
_space_group_name_H-M_alt 'P 1 21/c 1'
_atom_sites_solution_hydrogens geom
_atom_sites_solution_primary direct
_atom_sites_solution_secondary difmap
_audit_update_record
;
2021-11-19 deposited with the CCDC.	2021-12-22 downloaded from the CCDC.
;
_cell_angle_alpha 90.0000
_cell_angle_beta 102.659(2)
_cell_angle_gamma 90.0000
_cell_formula_units_Z 4
_cell_length_a 14.8514(3)
_cell_length_b 14.5855(3)
_cell_length_c 20.1014(5)
_cell_measurement_reflns_used 21001
_cell_measurement_temperature 93
_cell_measurement_theta_max 29.72
_cell_measurement_theta_min 2.37
_cell_volume 4248.42(17)
_computing_cell_refinement 'CrysAlisPro 1.171.40.75a (Rigaku OD, 2020)'
_computing_data_collection 'CrysAlisPro 1.171.40.75a (Rigaku OD, 2020)'
_computing_data_reduction 'CrysAlisPro 1.171.40.75a (Rigaku OD, 2020)'
_computing_molecular_graphics 'CrystalStructure 4.3'
_computing_publication_material 'CrystalStructure 4.3 (Rigaku, 2019)'
_computing_structure_refinement 'SHELXL Version 2016/6 (Sheldrick, 2008)'
_computing_structure_solution 'SHELXS Version 2013/1 (Sheldrick, 2008)'
_diffrn_ambient_temperature 93
_diffrn_detector_area_resol_mean 10.000
_diffrn_measured_fraction_theta_full 0.968
_diffrn_measured_fraction_theta_max 0.810
_diffrn_measurement_device_type 'Rigaku XtaLAB Synergy'
_diffrn_measurement_method \w
_diffrn_radiation_type 'Mo K\a'
_diffrn_radiation_wavelength 0.71073
_diffrn_reflns_av_R_equivalents 0.0920
_diffrn_reflns_av_unetI/netI 0.0710
_diffrn_reflns_Laue_measured_fraction_full 0.968
_diffrn_reflns_Laue_measured_fraction_max 0.810
_diffrn_reflns_limit_h_max 19
_diffrn_reflns_limit_h_min -20
_diffrn_reflns_limit_k_max 20
_diffrn_reflns_limit_k_min -20
_diffrn_reflns_limit_l_max 28
_diffrn_reflns_limit_l_min -23
_diffrn_reflns_number 37035
_diffrn_reflns_point_group_measured_fraction_full 0.968
_diffrn_reflns_point_group_measured_fraction_max 0.810
_diffrn_reflns_theta_full 25.242
_diffrn_reflns_theta_max 31.356
_diffrn_reflns_theta_min 2.089
_diffrn_standards_number 0
_exptl_absorpt_coefficient_mu 1.152
_exptl_absorpt_correction_T_max 0.615
_exptl_absorpt_correction_T_min 0.124
_exptl_absorpt_correction_type multi-scan
_exptl_absorpt_process_details
;
CrysAlisPro 1.171.40.75a (Rigaku Oxford Diffraction, 2020)
Empirical absorption correction using spherical harmonics,
 implemented in SCALE3 ABSPACK scaling algorithm.
;
_exptl_crystal_colour green
_exptl_crystal_density_diffrn 1.474
_exptl_crystal_density_method 'not measured'
_exptl_crystal_description block
_exptl_crystal_F_000 1936.00
_exptl_crystal_size_max 0.959
_exptl_crystal_size_mid 0.720
_exptl_crystal_size_min 0.422
_refine_diff_density_max 1.62
_refine_diff_density_min -1.30
_refine_ls_extinction_method none
_refine_ls_goodness_of_fit_ref 0.992
_refine_ls_hydrogen_treatment constr
_refine_ls_number_parameters 481
_refine_ls_number_reflns 11329
_refine_ls_number_restraints 0
_refine_ls_R_factor_all 0.0723
_refine_ls_R_factor_gt 0.0546
_refine_ls_shift/su_max 0.001
_refine_ls_structure_factor_coef Fsqd
_refine_ls_weighting_details 'w = 1/[\s^2^(Fo^2^)+(0.0784P)^2^] where P=(Fo^2^+2Fc^2^)/3'
_refine_ls_weighting_scheme calc
_refine_ls_wR_factor_gt 0.1314
_refine_ls_wR_factor_ref 0.1430
_reflns_Friedel_coverage 0.000
_reflns_number_gt 8375
_reflns_number_total 11329
_reflns_threshold_expression F^2^>2.0\s(F^2^)
_cod_data_source_file d1dt03952k2.cif
_cod_data_source_block 5
_cod_depositor_comments 'Adding full bibliography for 7709149--7709156.cif.'
_cod_database_code 7709151

loop_
_space_group_symop_id
_space_group_symop_operation_xyz
1 +X,+Y,+Z
2 -X,1/2+Y,1/2-Z
3 -X,-Y,-Z
4 +X,-1/2-Y,-1/2+Z

loop_
_atom_site_label
_atom_site_type_symbol
_atom_site_fract_x
_atom_site_fract_y
_atom_site_fract_z
_atom_site_U_iso_or_equiv
_atom_site_adp_type
_atom_site_occupancy
_atom_site_site_symmetry_order
_atom_site_calc_flag
_atom_site_refinement_flags_posn
_atom_site_refinement_flags_adp
_atom_site_refinement_flags_occupancy
_atom_site_disorder_assembly
_atom_site_disorder_group
I1 I 0.36549(2) 0.17580(2) 0.08818(2) 0.03609(8) Uani 1 1 d . . . . .
Mo1 Mo 0.23281(2) 0.27204(2) 0.14350(2) 0.02874(9) Uani 1 1 d . . . . .
P1 P 0.08812(6) 0.25959(6) 0.05231(5) 0.03084(18) Uani 1 1 d . . . . .
P2 P 0.33946(6) 0.33449(6) 0.24920(5) 0.02998(18) Uani 1 1 d . . . . .
O1 O 0.14477(18) 0.07017(17) 0.24986(14) 0.0439(6) Uani 1 1 d . . . . .
O2 O 0.24381(14) 0.38195(15) 0.07710(11) 0.0313(5) Uani 1 1 d . . . . .
O3 O 0.2732(2) 0.5757(2) 0.38448(14) 0.0518(7) Uani 1 1 d . . . . .
N1 N 0.14744(17) 0.37634(18) 0.17530(13) 0.0288(5) Uani 1 1 d . . . . .
N2 N 0.20669(19) 0.17455(18) 0.18680(14) 0.0316(6) Uani 1 1 d . . . . .
N3 N 0.2228(2) 0.0223(2) 0.16923(16) 0.0411(7) Uani 1 1 d . . . . .
H3N H 0.251125 0.044226 0.138520 0.049 Uiso 1 1 calc R U . . .
N4 N 0.16680(19) 0.4884(2) -0.00300(14) 0.0358(6) Uani 1 1 d . . . . .
C1 C 0.0795(2) 0.3878(2) 0.05441(16) 0.0315(7) Uani 1 1 d . . . . .
H1 H 0.024560 0.411860 0.021037 0.038 Uiso 1 1 calc R U . . .
C2 C 0.0808(2) 0.4165(2) 0.12663(17) 0.0313(7) Uani 1 1 d . . . . .
C3 C 0.0242(2) 0.4845(2) 0.14285(18) 0.0367(7) Uani 1 1 d . . . . .
H3 H -0.023061 0.510673 0.108569 0.044 Uiso 1 1 calc R U . . .
C4 C 0.0378(2) 0.5137(3) 0.21004(19) 0.0400(8) Uani 1 1 d . . . . .
H4 H -0.000862 0.559561 0.222514 0.048 Uiso 1 1 calc R U . . .
C5 C 0.1082(2) 0.4752(3) 0.25865(18) 0.0381(8) Uani 1 1 d . . . . .
H5 H 0.119083 0.495559 0.304601 0.046 Uiso 1 1 calc R U . . .
C6 C 0.1630(2) 0.4068(2) 0.24029(17) 0.0323(7) Uani 1 1 d . . . . .
C7 C 0.2434(2) 0.3665(2) 0.29052(16) 0.0337(7) Uani 1 1 d . . . . .
H7A H 0.222588 0.311375 0.311670 0.040 Uiso 1 1 calc R U . . .
H7B H 0.266046 0.411629 0.327149 0.040 Uiso 1 1 calc R U . . .
C8 C -0.0219(2) 0.2186(3) 0.07661(19) 0.0392(8) Uani 1 1 d . . . . .
C9 C -0.0166(2) 0.2300(3) 0.15302(18) 0.0396(8) Uani 1 1 d . . . . .
H9A H 0.042305 0.205671 0.178711 0.048 Uiso 1 1 calc R U . . .
H9B H -0.067557 0.196555 0.165676 0.048 Uiso 1 1 calc R U . . .
H9C H -0.021137 0.295237 0.163628 0.048 Uiso 1 1 calc R U . . .
C10 C -0.1065(3) 0.2750(3) 0.0393(2) 0.0458(9) Uani 1 1 d . . . . .
H10A H -0.162267 0.252377 0.052413 0.055 Uiso 1 1 calc R U . . .
H10B H -0.113427 0.268619 -0.010105 0.055 Uiso 1 1 calc R U . . .
H10C H -0.097280 0.339795 0.051970 0.055 Uiso 1 1 calc R U . . .
C11 C -0.0374(3) 0.1164(3) 0.0606(2) 0.0503(10) Uani 1 1 d . . . . .
H11A H -0.089248 0.094409 0.079143 0.060 Uiso 1 1 calc R U . . .
H11B H 0.018433 0.082130 0.081302 0.060 Uiso 1 1 calc R U . . .
H11C H -0.051370 0.107369 0.011086 0.060 Uiso 1 1 calc R U . . .
C12 C 0.0884(2) 0.2255(2) -0.03859(18) 0.0381(8) Uani 1 1 d . . . . .
C13 C 0.1174(3) 0.1233(3) -0.0361(2) 0.0468(9) Uani 1 1 d . . . . .
H13A H 0.125171 0.104060 -0.081234 0.056 Uiso 1 1 calc R U . . .
H13B H 0.069597 0.085706 -0.022735 0.056 Uiso 1 1 calc R U . . .
H13C H 0.175857 0.115368 -0.002772 0.056 Uiso 1 1 calc R U . . .
C14 C -0.0029(3) 0.2376(3) -0.0901(2) 0.0484(9) Uani 1 1 d . . . . .
H14A H 0.005814 0.223264 -0.135936 0.058 Uiso 1 1 calc R U . . .
H14B H -0.024005 0.301060 -0.088901 0.058 Uiso 1 1 calc R U . . .
H14C H -0.049110 0.196050 -0.078642 0.058 Uiso 1 1 calc R U . . .
C15 C 0.1634(3) 0.2784(3) -0.06274(19) 0.0420(8) Uani 1 1 d . . . . .
H15A H 0.171877 0.252556 -0.105949 0.050 Uiso 1 1 calc R U . . .
H15B H 0.221367 0.273854 -0.028462 0.050 Uiso 1 1 calc R U . . .
H15C H 0.145337 0.342968 -0.069400 0.050 Uiso 1 1 calc R U . . .
C16 C 0.4113(2) 0.2558(2) 0.31408(19) 0.0362(7) Uani 1 1 d . . . . .
C17 C 0.4236(3) 0.2912(3) 0.38759(19) 0.0427(8) Uani 1 1 d . . . . .
H17A H 0.452682 0.351860 0.391256 0.051 Uiso 1 1 calc R U . . .
H17B H 0.462715 0.248666 0.418944 0.051 Uiso 1 1 calc R U . . .
H17C H 0.363094 0.295794 0.399390 0.051 Uiso 1 1 calc R U . . .
C18 C 0.3641(3) 0.1622(2) 0.3111(2) 0.0427(8) Uani 1 1 d . . . . .
H18A H 0.399111 0.122486 0.346912 0.051 Uiso 1 1 calc R U . . .
H18B H 0.361637 0.134126 0.266432 0.051 Uiso 1 1 calc R U . . .
H18C H 0.301224 0.169999 0.318003 0.051 Uiso 1 1 calc R U . . .
C19 C 0.5046(2) 0.2412(3) 0.2956(2) 0.0432(9) Uani 1 1 d . . . . .
H19A H 0.538484 0.192668 0.324338 0.052 Uiso 1 1 calc R U . . .
H19B H 0.540251 0.298296 0.303122 0.052 Uiso 1 1 calc R U . . .
H19C H 0.495079 0.223412 0.247585 0.052 Uiso 1 1 calc R U . . .
C20 C 0.4032(2) 0.4435(2) 0.24148(18) 0.0336(7) Uani 1 1 d . . . . .
C21 C 0.3311(2) 0.5185(2) 0.21667(18) 0.0354(7) Uani 1 1 d . . . . .
H21A H 0.361821 0.573509 0.204590 0.042 Uiso 1 1 calc R U . . .
H21B H 0.299006 0.533309 0.253046 0.042 Uiso 1 1 calc R U . . .
H21C H 0.286291 0.496480 0.176556 0.042 Uiso 1 1 calc R U . . .
C22 C 0.4587(2) 0.4281(2) 0.18622(19) 0.0394(8) Uani 1 1 d . . . . .
H22A H 0.504059 0.379316 0.200735 0.047 Uiso 1 1 calc R U . . .
H22B H 0.490649 0.484916 0.179232 0.047 Uiso 1 1 calc R U . . .
H22C H 0.416639 0.410366 0.143461 0.047 Uiso 1 1 calc R U . . .
C23 C 0.4667(2) 0.4792(3) 0.30679(19) 0.0412(8) Uani 1 1 d . . . . .
H23A H 0.494310 0.537416 0.297327 0.049 Uiso 1 1 calc R U . . .
H23B H 0.515658 0.434272 0.323150 0.049 Uiso 1 1 calc R U . . .
H23C H 0.430834 0.488614 0.341736 0.049 Uiso 1 1 calc R U . . .
C24 C 0.1870(2) 0.0858(2) 0.20507(18) 0.0358(7) Uani 1 1 d . . . . .
C25 C 0.2212(2) -0.0741(2) 0.17404(18) 0.0366(7) Uani 1 1 d . . . . .
C26 C 0.1823(3) -0.1211(3) 0.22140(19) 0.0439(8) Uani 1 1 d . . . . .
H26 H 0.154556 -0.088515 0.252609 0.053 Uiso 1 1 calc R U . . .
C27 C 0.1850(3) -0.2172(3) 0.2221(2) 0.0495(10) Uani 1 1 d . . . . .
H27 H 0.160495 -0.249566 0.255078 0.059 Uiso 1 1 calc R U . . .
C28 C 0.2222(3) -0.2651(3) 0.1763(2) 0.0460(9) Uani 1 1 d . . . . .
H28 H 0.221505 -0.330264 0.176560 0.055 Uiso 1 1 calc R U . . .
C29 C 0.2606(3) -0.2185(3) 0.1297(2) 0.0444(9) Uani 1 1 d . . . . .
H29 H 0.287763 -0.251601 0.098404 0.053 Uiso 1 1 calc R U . . .
C30 C 0.2598(2) -0.1236(3) 0.12845(19) 0.0408(8) Uani 1 1 d . . . . .
H30 H 0.286048 -0.092105 0.095923 0.049 Uiso 1 1 calc R U . . .
C31 C 0.1708(2) 0.4239(2) 0.04099(17) 0.0327(7) Uani 1 1 d . . . . .
C32 C 0.2494(2) 0.5209(2) -0.01981(18) 0.0362(7) Uani 1 1 d . . . . .
C33 C 0.2512(3) 0.5293(3) -0.08833(19) 0.0406(8) Uani 1 1 d . . . . .
H33 H 0.198572 0.512514 -0.122260 0.049 Uiso 1 1 calc R U . . .
C34 C 0.3296(3) 0.5620(3) -0.1075(2) 0.0456(9) Uani 1 1 d . . . . .
H34 H 0.330345 0.566769 -0.154480 0.055 Uiso 1 1 calc R U . . .
C35 C 0.4066(3) 0.5879(3) -0.0588(2) 0.0451(9) Uani 1 1 d . . . . .
H35 H 0.460028 0.610473 -0.072100 0.054 Uiso 1 1 calc R U . . .
C36 C 0.4047(3) 0.5806(3) 0.0088(2) 0.0472(9) Uani 1 1 d . . . . .
H36 H 0.457508 0.597724 0.042431 0.057 Uiso 1 1 calc R U . . .
C37 C 0.3268(3) 0.5486(3) 0.02895(19) 0.0405(8) Uani 1 1 d . . . . .
H37 H 0.326110 0.545430 0.076044 0.049 Uiso 1 1 calc R U . . .
C38 C 0.3060(3) 0.5315(3) 0.4489(2) 0.0492(9) Uani 1 1 d . . . . .
H38A H 0.316864 0.465462 0.442436 0.059 Uiso 1 1 calc R U . . .
H38B H 0.260733 0.537988 0.478111 0.059 Uiso 1 1 calc R U . . .
C39 C 0.3950(3) 0.5791(3) 0.4806(2) 0.0495(10) Uani 1 1 d . . . . .
H39A H 0.408000 0.575046 0.530986 0.059 Uiso 1 1 calc R U . . .
H39B H 0.447534 0.552835 0.464103 0.059 Uiso 1 1 calc R U . . .
C40 C 0.3768(3) 0.6751(3) 0.4573(2) 0.0486(10) Uani 1 1 d . . . . .
H40A H 0.434912 0.708562 0.457677 0.058 Uiso 1 1 calc R U . . .
H40B H 0.341054 0.708484 0.485759 0.058 Uiso 1 1 calc R U . . .
C41 C 0.3210(3) 0.6619(3) 0.3854(2) 0.0491(9) Uani 1 1 d . . . . .
H41A H 0.276348 0.712679 0.372645 0.059 Uiso 1 1 calc R U . . .
H41B H 0.362159 0.660578 0.352737 0.059 Uiso 1 1 calc R U . . .

loop_
_atom_site_aniso_label
_atom_site_aniso_U_11
_atom_site_aniso_U_22
_atom_site_aniso_U_33
_atom_site_aniso_U_23
_atom_site_aniso_U_13
_atom_site_aniso_U_12
I1 0.03310(13) 0.04046(15) 0.03570(15) -0.00024(9) 0.00966(10) 0.00448(8)
Mo1 0.02740(14) 0.03182(16) 0.02668(16) -0.00015(11) 0.00522(11) 0.00042(10)
P1 0.0285(4) 0.0350(4) 0.0283(5) -0.0022(3) 0.0047(3) 0.0001(3)
P2 0.0280(4) 0.0336(4) 0.0278(5) -0.0010(3) 0.0049(3) 0.0003(3)
O1 0.0449(14) 0.0445(14) 0.0469(16) 0.0055(12) 0.0199(12) 0.0007(11)
O2 0.0293(11) 0.0378(12) 0.0258(12) 0.0004(9) 0.0041(9) 0.0020(9)
O3 0.0507(16) 0.0603(18) 0.0390(16) -0.0016(13) -0.0017(12) -0.0089(13)
N1 0.0270(12) 0.0344(14) 0.0243(14) 0.0012(11) 0.0043(10) -0.0001(10)
N2 0.0311(14) 0.0332(15) 0.0308(16) 0.0009(11) 0.0073(11) -0.0003(10)
N3 0.0492(18) 0.0385(16) 0.0372(18) 0.0017(13) 0.0129(14) -0.0044(13)
N4 0.0371(15) 0.0407(16) 0.0296(15) 0.0001(12) 0.0073(12) 0.0019(12)
C1 0.0311(15) 0.0354(17) 0.0266(17) -0.0009(13) 0.0033(12) 0.0033(12)
C2 0.0304(15) 0.0298(16) 0.0340(18) -0.0010(13) 0.0080(13) -0.0013(12)
C3 0.0300(16) 0.045(2) 0.0336(19) -0.0009(15) 0.0032(13) 0.0058(13)
C4 0.0348(17) 0.051(2) 0.035(2) -0.0095(16) 0.0088(14) 0.0053(15)
C5 0.0341(17) 0.050(2) 0.0312(19) -0.0048(16) 0.0096(14) 0.0022(14)
C6 0.0299(15) 0.0390(18) 0.0283(17) 0.0021(14) 0.0067(13) 0.0000(12)
C7 0.0335(16) 0.0420(19) 0.0258(17) -0.0007(14) 0.0068(13) 0.0008(13)
C8 0.0301(17) 0.048(2) 0.039(2) -0.0006(16) 0.0056(14) -0.0038(14)
C9 0.0350(18) 0.051(2) 0.035(2) 0.0009(16) 0.0124(15) -0.0044(15)
C10 0.0310(18) 0.057(2) 0.049(2) 0.0027(18) 0.0083(16) -0.0016(15)
C11 0.048(2) 0.048(2) 0.056(3) -0.0049(19) 0.0148(19) -0.0128(17)
C12 0.0376(18) 0.046(2) 0.0287(18) -0.0078(15) 0.0035(14) -0.0025(14)
C13 0.049(2) 0.046(2) 0.047(2) -0.0149(18) 0.0129(17) 0.0000(16)
C14 0.040(2) 0.065(3) 0.037(2) -0.0048(18) 0.0015(16) -0.0006(17)
C15 0.048(2) 0.049(2) 0.0295(19) -0.0070(16) 0.0098(15) -0.0016(16)
C16 0.0331(17) 0.0326(17) 0.038(2) 0.0039(15) -0.0025(14) 0.0014(13)
C17 0.046(2) 0.043(2) 0.034(2) 0.0087(16) -0.0008(15) 0.0046(15)
C18 0.042(2) 0.0400(19) 0.041(2) 0.0050(16) -0.0035(16) 0.0000(15)
C19 0.0341(18) 0.041(2) 0.050(2) 0.0020(17) 0.0007(16) 0.0057(14)
C20 0.0335(16) 0.0345(17) 0.0327(18) -0.0008(14) 0.0072(13) -0.0025(13)
C21 0.0381(18) 0.0364(18) 0.0305(18) -0.0007(14) 0.0050(14) -0.0032(13)
C22 0.0374(18) 0.0412(19) 0.041(2) -0.0004(16) 0.0128(15) -0.0008(14)
C23 0.0380(18) 0.046(2) 0.037(2) -0.0027(16) 0.0035(15) -0.0045(15)
C24 0.0337(16) 0.0387(18) 0.0346(19) 0.0007(15) 0.0065(14) -0.0023(13)
C25 0.0357(17) 0.0387(19) 0.0327(19) 0.0033(15) 0.0017(14) -0.0028(13)
C26 0.047(2) 0.050(2) 0.033(2) 0.0042(16) 0.0053(16) -0.0032(16)
C27 0.047(2) 0.050(2) 0.047(2) 0.0144(19) 0.0000(18) -0.0074(17)
C28 0.046(2) 0.0338(19) 0.052(3) 0.0059(17) -0.0011(18) 0.0008(15)
C29 0.0335(18) 0.044(2) 0.050(2) -0.0022(17) -0.0028(16) 0.0062(15)
C30 0.0327(17) 0.045(2) 0.043(2) -0.0004(16) 0.0033(15) -0.0011(14)
C31 0.0308(16) 0.0386(18) 0.0281(17) -0.0025(14) 0.0051(13) 0.0017(12)
C32 0.0389(18) 0.0355(17) 0.0353(19) 0.0035(15) 0.0106(14) 0.0046(13)
C33 0.0379(18) 0.052(2) 0.0313(19) 0.0014(16) 0.0063(14) 0.0058(15)
C34 0.047(2) 0.058(2) 0.034(2) -0.0009(18) 0.0131(17) 0.0009(17)
C35 0.045(2) 0.048(2) 0.045(2) 0.0029(18) 0.0154(17) -0.0050(16)
C36 0.047(2) 0.050(2) 0.042(2) -0.0003(18) 0.0050(17) -0.0086(17)
C37 0.046(2) 0.0419(19) 0.0320(19) 0.0011(16) 0.0062(15) -0.0024(15)
C38 0.056(2) 0.054(2) 0.037(2) -0.0060(18) 0.0081(18) -0.0091(18)
C39 0.042(2) 0.064(3) 0.041(2) -0.0064(19) 0.0054(17) 0.0025(18)
C40 0.048(2) 0.051(2) 0.048(3) -0.0085(18) 0.0112(18) -0.0055(16)
C41 0.051(2) 0.050(2) 0.045(2) -0.0021(18) 0.0093(18) 0.0059(17)

loop_
_atom_type_symbol
_atom_type_description
_atom_type_scat_dispersion_real
_atom_type_scat_dispersion_imag
_atom_type_scat_source
C C 0.0033 0.0016
;
International Tables for Crystallography
(Vol. C, Tables 4.2.6.8 and 6.1.1.4)
;
H H 0.0000 0.0000
;
International Tables for Crystallography
(Vol. C, Table 6.1.1.4)
;
I I -0.4742 1.8119
;
International Tables for Crystallography
(Vol. C, Tables 4.2.6.8 and 6.1.1.4)
;
Mo Mo -1.6832 0.6857
;
International Tables for Crystallography
(Vol. C, Tables 4.2.6.8 and 6.1.1.4)
;
N N 0.0061 0.0033
;
International Tables for Crystallography
(Vol. C, Tables 4.2.6.8 and 6.1.1.4)
;
O O 0.0106 0.0060
;
International Tables for Crystallography
(Vol. C, Tables 4.2.6.8 and 6.1.1.4)
;
P P 0.1023 0.0942
;
International Tables for Crystallography
(Vol. C, Tables 4.2.6.8 and 6.1.1.4)
;

loop_
_geom_angle_atom_site_label_1
_geom_angle_atom_site_label_2
_geom_angle_atom_site_label_3
_geom_angle
_geom_angle_site_symmetry_1
_geom_angle_site_symmetry_3
_geom_angle_publ_flag
N2 Mo1 O2 169.55(11) . . ?
N2 Mo1 N1 102.45(11) . . ?
O2 Mo1 N1 77.58(9) . . ?
N2 Mo1 P1 93.25(9) . . ?
O2 Mo1 P1 76.46(6) . . ?
N1 Mo1 P1 78.65(7) . . ?
N2 Mo1 P2 92.35(9) . . ?
O2 Mo1 P2 97.85(6) . . ?
N1 Mo1 P2 78.35(7) . . ?
P1 Mo1 P2 156.98(3) . . ?
N2 Mo1 I1 92.38(9) . . ?
O2 Mo1 I1 88.36(6) . . ?
N1 Mo1 I1 164.90(7) . . ?
P1 Mo1 I1 103.61(2) . . ?
P2 Mo1 I1 98.44(2) . . ?
C1 P1 C12 107.32(15) . . ?
C1 P1 C8 103.95(15) . . ?
C12 P1 C8 110.42(16) . . ?
C1 P1 Mo1 87.87(10) . . ?
C12 P1 Mo1 122.80(12) . . ?
C8 P1 Mo1 118.83(12) . . ?
C7 P2 C20 105.95(16) . . ?
C7 P2 C16 102.54(16) . . ?
C20 P2 C16 110.78(15) . . ?
C7 P2 Mo1 93.73(11) . . ?
C20 P2 Mo1 118.13(11) . . ?
C16 P2 Mo1 121.22(11) . . ?
C31 O2 Mo1 122.2(2) . . ?
C38 O3 C41 108.1(3) . . ?
C6 N1 C2 119.8(3) . . ?
C6 N1 Mo1 122.0(2) . . ?
C2 N1 Mo1 118.1(2) . . ?
C24 N2 Mo1 164.9(2) . . ?
C24 N3 C25 129.2(3) . . ?
C24 N3 H3N 115.4 . . ?
C25 N3 H3N 115.4 . . ?
C31 N4 C32 119.7(3) . . ?
C2 C1 C31 104.4(3) . . ?
C2 C1 P1 108.2(2) . . ?
C31 C1 P1 105.8(2) . . ?
C2 C1 H1 112.6 . . ?
C31 C1 H1 112.6 . . ?
P1 C1 H1 112.6 . . ?
N1 C2 C3 121.5(3) . . ?
N1 C2 C1 115.2(3) . . ?
C3 C2 C1 123.1(3) . . ?
C2 C3 C4 118.9(3) . . ?
C2 C3 H3 120.5 . . ?
C4 C3 H3 120.5 . . ?
C5 C4 C3 119.2(3) . . ?
C5 C4 H4 120.4 . . ?
C3 C4 H4 120.4 . . ?
C4 C5 C6 120.0(3) . . ?
C4 C5 H5 120.0 . . ?
C6 C5 H5 120.0 . . ?
N1 C6 C5 120.5(3) . . ?
N1 C6 C7 117.6(3) . . ?
C5 C6 C7 121.9(3) . . ?
C6 C7 P2 111.8(2) . . ?
C6 C7 H7A 109.3 . . ?
P2 C7 H7A 109.3 . . ?
C6 C7 H7B 109.3 . . ?
P2 C7 H7B 109.3 . . ?
H7A C7 H7B 107.9 . . ?
C9 C8 C11 106.8(3) . . ?
C9 C8 C10 106.6(3) . . ?
C11 C8 C10 110.3(3) . . ?
C9 C8 P1 111.4(2) . . ?
C11 C8 P1 110.5(2) . . ?
C10 C8 P1 111.1(3) . . ?
C8 C9 H9A 109.5 . . ?
C8 C9 H9B 109.5 . . ?
H9A C9 H9B 109.5 . . ?
C8 C9 H9C 109.5 . . ?
H9A C9 H9C 109.5 . . ?
H9B C9 H9C 109.5 . . ?
C8 C10 H10A 109.5 . . ?
C8 C10 H10B 109.5 . . ?
H10A C10 H10B 109.5 . . ?
C8 C10 H10C 109.5 . . ?
H10A C10 H10C 109.5 . . ?
H10B C10 H10C 109.5 . . ?
C8 C11 H11A 109.5 . . ?
C8 C11 H11B 109.5 . . ?
H11A C11 H11B 109.5 . . ?
C8 C11 H11C 109.5 . . ?
H11A C11 H11C 109.5 . . ?
H11B C11 H11C 109.5 . . ?
C15 C12 C14 109.2(3) . . ?
C15 C12 C13 106.3(3) . . ?
C14 C12 C13 109.4(3) . . ?
C15 C12 P1 109.4(2) . . ?
C14 C12 P1 115.8(3) . . ?
C13 C12 P1 106.3(3) . . ?
C12 C13 H13A 109.5 . . ?
C12 C13 H13B 109.5 . . ?
H13A C13 H13B 109.5 . . ?
C12 C13 H13C 109.5 . . ?
H13A C13 H13C 109.5 . . ?
H13B C13 H13C 109.5 . . ?
C12 C14 H14A 109.5 . . ?
C12 C14 H14B 109.5 . . ?
H14A C14 H14B 109.5 . . ?
C12 C14 H14C 109.5 . . ?
H14A C14 H14C 109.5 . . ?
H14B C14 H14C 109.5 . . ?
C12 C15 H15A 109.5 . . ?
C12 C15 H15B 109.5 . . ?
H15A C15 H15B 109.5 . . ?
C12 C15 H15C 109.5 . . ?
H15A C15 H15C 109.5 . . ?
H15B C15 H15C 109.5 . . ?
C19 C16 C18 107.4(3) . . ?
C19 C16 C17 110.9(3) . . ?
C18 C16 C17 107.2(3) . . ?
C19 C16 P2 108.8(3) . . ?
C18 C16 P2 109.4(2) . . ?
C17 C16 P2 112.9(2) . . ?
C16 C17 H17A 109.5 . . ?
C16 C17 H17B 109.5 . . ?
H17A C17 H17B 109.5 . . ?
C16 C17 H17C 109.5 . . ?
H17A C17 H17C 109.5 . . ?
H17B C17 H17C 109.5 . . ?
C16 C18 H18A 109.5 . . ?
C16 C18 H18B 109.5 . . ?
H18A C18 H18B 109.5 . . ?
C16 C18 H18C 109.5 . . ?
H18A C18 H18C 109.5 . . ?
H18B C18 H18C 109.5 . . ?
C16 C19 H19A 109.5 . . ?
C16 C19 H19B 109.5 . . ?
H19A C19 H19B 109.5 . . ?
C16 C19 H19C 109.5 . . ?
H19A C19 H19C 109.5 . . ?
H19B C19 H19C 109.5 . . ?
C23 C20 C21 107.0(3) . . ?
C23 C20 C22 110.0(3) . . ?
C21 C20 C22 108.4(3) . . ?
C23 C20 P2 116.4(2) . . ?
C21 C20 P2 107.5(2) . . ?
C22 C20 P2 107.2(2) . . ?
C20 C21 H21A 109.5 . . ?
C20 C21 H21B 109.5 . . ?
H21A C21 H21B 109.5 . . ?
C20 C21 H21C 109.5 . . ?
H21A C21 H21C 109.5 . . ?
H21B C21 H21C 109.5 . . ?
C20 C22 H22A 109.5 . . ?
C20 C22 H22B 109.5 . . ?
H22A C22 H22B 109.5 . . ?
C20 C22 H22C 109.5 . . ?
H22A C22 H22C 109.5 . . ?
H22B C22 H22C 109.5 . . ?
C20 C23 H23A 109.5 . . ?
C20 C23 H23B 109.5 . . ?
H23A C23 H23B 109.5 . . ?
C20 C23 H23C 109.5 . . ?
H23A C23 H23C 109.5 . . ?
H23B C23 H23C 109.5 . . ?
O1 C24 N3 126.0(3) . . ?
O1 C24 N2 122.5(3) . . ?
N3 C24 N2 111.5(3) . . ?
C30 C25 C26 119.2(3) . . ?
C30 C25 N3 117.3(3) . . ?
C26 C25 N3 123.5(3) . . ?
C25 C26 C27 118.8(4) . . ?
C25 C26 H26 120.6 . . ?
C27 C26 H26 120.6 . . ?
C28 C27 C26 121.4(4) . . ?
C28 C27 H27 119.3 . . ?
C26 C27 H27 119.3 . . ?
C27 C28 C29 119.6(4) . . ?
C27 C28 H28 120.2 . . ?
C29 C28 H28 120.2 . . ?
C28 C29 C30 120.2(4) . . ?
C28 C29 H29 119.9 . . ?
C30 C29 H29 119.9 . . ?
C29 C30 C25 120.8(4) . . ?
C29 C30 H30 119.6 . . ?
C25 C30 H30 119.6 . . ?
N4 C31 O2 128.9(3) . . ?
N4 C31 C1 117.7(3) . . ?
O2 C31 C1 113.4(3) . . ?
C33 C32 C37 118.6(3) . . ?
C33 C32 N4 118.0(3) . . ?
C37 C32 N4 123.3(3) . . ?
C34 C33 C32 120.3(3) . . ?
C34 C33 H33 119.8 . . ?
C32 C33 H33 119.8 . . ?
C33 C34 C35 120.7(4) . . ?
C33 C34 H34 119.6 . . ?
C35 C34 H34 119.6 . . ?
C36 C35 C34 119.1(4) . . ?
C36 C35 H35 120.5 . . ?
C34 C35 H35 120.5 . . ?
C35 C36 C37 121.1(4) . . ?
C35 C36 H36 119.5 . . ?
C37 C36 H36 119.5 . . ?
C36 C37 C32 120.2(3) . . ?
C36 C37 H37 119.9 . . ?
C32 C37 H37 119.9 . . ?
O3 C38 C39 105.6(3) . . ?
O3 C38 H38A 110.6 . . ?
C39 C38 H38A 110.6 . . ?
O3 C38 H38B 110.6 . . ?
C39 C38 H38B 110.6 . . ?
H38A C38 H38B 108.7 . . ?
C40 C39 C38 102.7(3) . . ?
C40 C39 H39A 111.2 . . ?
C38 C39 H39A 111.2 . . ?
C40 C39 H39B 111.2 . . ?
C38 C39 H39B 111.2 . . ?
H39A C39 H39B 109.1 . . ?
C39 C40 C41 101.9(3) . . ?
C39 C40 H40A 111.4 . . ?
C41 C40 H40A 111.4 . . ?
C39 C40 H40B 111.4 . . ?
C41 C40 H40B 111.4 . . ?
H40A C40 H40B 109.3 . . ?
O3 C41 C40 106.8(3) . . ?
O3 C41 H41A 110.4 . . ?
C40 C41 H41A 110.4 . . ?
O3 C41 H41B 110.4 . . ?
C40 C41 H41B 110.4 . . ?
H41A C41 H41B 108.6 . . ?

loop_
_geom_bond_atom_site_label_1
_geom_bond_atom_site_label_2
_geom_bond_distance
_geom_bond_site_symmetry_2
_geom_bond_publ_flag
I1 Mo1 2.8373(3) . ?
Mo1 N2 1.755(3) . ?
Mo1 O2 2.115(2) . ?
Mo1 N1 2.165(3) . ?
Mo1 P1 2.5068(9) . ?
Mo1 P2 2.5255(9) . ?
P1 C1 1.875(3) . ?
P1 C12 1.894(4) . ?
P1 C8 1.902(4) . ?
P2 C7 1.861(3) . ?
P2 C20 1.875(3) . ?
P2 C16 1.884(3) . ?
O1 C24 1.226(4) . ?
O2 C31 1.317(4) . ?
O3 C38 1.432(5) . ?
O3 C41 1.443(5) . ?
N1 C6 1.351(4) . ?
N1 C2 1.362(4) . ?
N2 C24 1.394(4) . ?
N3 C24 1.352(4) . ?
N3 C25 1.409(4) . ?
N3 H3N 0.8800 . ?
N4 C31 1.283(4) . ?
N4 C32 1.423(4) . ?
C1 C2 1.507(5) . ?
C1 C31 1.532(4) . ?
C1 H1 1.0000 . ?
C2 C3 1.384(4) . ?
C3 C4 1.388(5) . ?
C3 H3 0.9500 . ?
C4 C5 1.385(5) . ?
C4 H4 0.9500 . ?
C5 C6 1.386(5) . ?
C5 H5 0.9500 . ?
C6 C7 1.504(5) . ?
C7 H7A 0.9900 . ?
C7 H7B 0.9900 . ?
C8 C9 1.530(5) . ?
C8 C11 1.531(5) . ?
C8 C10 1.551(5) . ?
C9 H9A 0.9800 . ?
C9 H9B 0.9800 . ?
C9 H9C 0.9800 . ?
C10 H10A 0.9800 . ?
C10 H10B 0.9800 . ?
C10 H10C 0.9800 . ?
C11 H11A 0.9800 . ?
C11 H11B 0.9800 . ?
C11 H11C 0.9800 . ?
C12 C15 1.520(5) . ?
C12 C14 1.525(5) . ?
C12 C13 1.551(5) . ?
C13 H13A 0.9800 . ?
C13 H13B 0.9800 . ?
C13 H13C 0.9800 . ?
C14 H14A 0.9800 . ?
C14 H14B 0.9800 . ?
C14 H14C 0.9800 . ?
C15 H15A 0.9800 . ?
C15 H15B 0.9800 . ?
C15 H15C 0.9800 . ?
C16 C19 1.526(5) . ?
C16 C18 1.529(5) . ?
C16 C17 1.538(5) . ?
C17 H17A 0.9800 . ?
C17 H17B 0.9800 . ?
C17 H17C 0.9800 . ?
C18 H18A 0.9800 . ?
C18 H18B 0.9800 . ?
C18 H18C 0.9800 . ?
C19 H19A 0.9800 . ?
C19 H19B 0.9800 . ?
C19 H19C 0.9800 . ?
C20 C23 1.530(5) . ?
C20 C21 1.536(5) . ?
C20 C22 1.537(5) . ?
C21 H21A 0.9800 . ?
C21 H21B 0.9800 . ?
C21 H21C 0.9800 . ?
C22 H22A 0.9800 . ?
C22 H22B 0.9800 . ?
C22 H22C 0.9800 . ?
C23 H23A 0.9800 . ?
C23 H23B 0.9800 . ?
C23 H23C 0.9800 . ?
C25 C30 1.386(5) . ?
C25 C26 1.397(5) . ?
C26 C27 1.402(6) . ?
C26 H26 0.9500 . ?
C27 C28 1.364(6) . ?
C27 H27 0.9500 . ?
C28 C29 1.379(6) . ?
C28 H28 0.9500 . ?
C29 C30 1.384(5) . ?
C29 H29 0.9500 . ?
C30 H30 0.9500 . ?
C32 C33 1.389(5) . ?
C32 C37 1.397(5) . ?
C33 C34 1.388(5) . ?
C33 H33 0.9500 . ?
C34 C35 1.385(6) . ?
C34 H34 0.9500 . ?
C35 C36 1.369(5) . ?
C35 H35 0.9500 . ?
C36 C37 1.388(5) . ?
C36 H36 0.9500 . ?
C37 H37 0.9500 . ?
C38 C39 1.505(6) . ?
C38 H38A 0.9900 . ?
C38 H38B 0.9900 . ?
C39 C40 1.482(6) . ?
C39 H39A 0.9900 . ?
C39 H39B 0.9900 . ?
C40 C41 1.512(6) . ?
C40 H40A 0.9900 . ?
C40 H40B 0.9900 . ?
C41 H41A 0.9900 . ?
C41 H41B 0.9900 . ?

loop_
_geom_torsion_atom_site_label_1
_geom_torsion_atom_site_label_2
_geom_torsion_atom_site_label_3
_geom_torsion_atom_site_label_4
_geom_torsion
_geom_torsion_site_symmetry_1
_geom_torsion_site_symmetry_2
_geom_torsion_site_symmetry_3
_geom_torsion_site_symmetry_4
_geom_torsion_publ_flag
O2 Mo1 N2 C24 51.4(13) . . . . ?
N1 Mo1 N2 C24 140.4(9) . . . . ?
P1 Mo1 N2 C24 61.3(9) . . . . ?
P2 Mo1 N2 C24 -141.0(9) . . . . ?
I1 Mo1 N2 C24 -42.5(9) . . . . ?
C12 P1 C1 C2 -179.1(2) . . . . ?
C8 P1 C1 C2 63.9(2) . . . . ?
Mo1 P1 C1 C2 -55.3(2) . . . . ?
C12 P1 C1 C31 -67.6(2) . . . . ?
C8 P1 C1 C31 175.4(2) . . . . ?
Mo1 P1 C1 C31 56.2(2) . . . . ?
C6 N1 C2 C3 -4.1(5) . . . . ?
Mo1 N1 C2 C3 -179.2(2) . . . . ?
C6 N1 C2 C1 170.6(3) . . . . ?
Mo1 N1 C2 C1 -4.5(3) . . . . ?
C31 C1 C2 N1 -65.5(3) . . . . ?
P1 C1 C2 N1 46.8(3) . . . . ?
C31 C1 C2 C3 109.1(3) . . . . ?
P1 C1 C2 C3 -138.6(3) . . . . ?
N1 C2 C3 C4 1.8(5) . . . . ?
C1 C2 C3 C4 -172.5(3) . . . . ?
C2 C3 C4 C5 1.0(5) . . . . ?
C3 C4 C5 C6 -1.4(5) . . . . ?
C2 N1 C6 C5 3.7(4) . . . . ?
Mo1 N1 C6 C5 178.6(2) . . . . ?
C2 N1 C6 C7 -174.1(3) . . . . ?
Mo1 N1 C6 C7 0.8(4) . . . . ?
C4 C5 C6 N1 -0.9(5) . . . . ?
C4 C5 C6 C7 176.8(3) . . . . ?
N1 C6 C7 P2 31.6(4) . . . . ?
C5 C6 C7 P2 -146.1(3) . . . . ?
C20 P2 C7 C6 80.4(3) . . . . ?
C16 P2 C7 C6 -163.4(2) . . . . ?
Mo1 P2 C7 C6 -40.2(2) . . . . ?
C1 P1 C12 C15 53.2(3) . . . . ?
C8 P1 C12 C15 165.9(3) . . . . ?
Mo1 P1 C12 C15 -45.7(3) . . . . ?
C1 P1 C12 C14 -70.7(3) . . . . ?
C8 P1 C12 C14 41.9(3) . . . . ?
Mo1 P1 C12 C14 -169.6(2) . . . . ?
C1 P1 C12 C13 167.6(2) . . . . ?
C8 P1 C12 C13 -79.8(3) . . . . ?
Mo1 P1 C12 C13 68.7(3) . . . . ?
C7 P2 C16 C19 -166.7(2) . . . . ?
C20 P2 C16 C19 -54.1(3) . . . . ?
Mo1 P2 C16 C19 91.0(2) . . . . ?
C7 P2 C16 C18 76.2(3) . . . . ?
C20 P2 C16 C18 -171.2(2) . . . . ?
Mo1 P2 C16 C18 -26.1(3) . . . . ?
C7 P2 C16 C17 -43.1(3) . . . . ?
C20 P2 C16 C17 69.6(3) . . . . ?
Mo1 P2 C16 C17 -145.4(2) . . . . ?
C7 P2 C20 C23 76.4(3) . . . . ?
C16 P2 C20 C23 -34.0(3) . . . . ?
Mo1 P2 C20 C23 179.7(2) . . . . ?
C7 P2 C20 C21 -43.5(3) . . . . ?
C16 P2 C20 C21 -154.0(2) . . . . ?
Mo1 P2 C20 C21 59.8(2) . . . . ?
C7 P2 C20 C22 -159.9(2) . . . . ?
C16 P2 C20 C22 89.7(3) . . . . ?
Mo1 P2 C20 C22 -56.6(3) . . . . ?
C25 N3 C24 O1 -0.3(6) . . . . ?
C25 N3 C24 N2 177.5(3) . . . . ?
Mo1 N2 C24 O1 -156.0(8) . . . . ?
Mo1 N2 C24 N3 26.2(11) . . . . ?
C24 N3 C25 C30 177.0(3) . . . . ?
C24 N3 C25 C26 -2.3(6) . . . . ?
C30 C25 C26 C27 1.1(5) . . . . ?
N3 C25 C26 C27 -179.6(3) . . . . ?
C25 C26 C27 C28 -2.0(6) . . . . ?
C26 C27 C28 C29 2.1(6) . . . . ?
C27 C28 C29 C30 -1.4(6) . . . . ?
C28 C29 C30 C25 0.5(5) . . . . ?
C26 C25 C30 C29 -0.4(5) . . . . ?
N3 C25 C30 C29 -179.7(3) . . . . ?
C32 N4 C31 O2 2.4(5) . . . . ?
C32 N4 C31 C1 -176.7(3) . . . . ?
Mo1 O2 C31 N4 -176.8(3) . . . . ?
Mo1 O2 C31 C1 2.4(4) . . . . ?
C2 C1 C31 N4 -112.9(3) . . . . ?
P1 C1 C31 N4 133.1(3) . . . . ?
C2 C1 C31 O2 67.8(3) . . . . ?
P1 C1 C31 O2 -46.2(3) . . . . ?
C31 N4 C32 C33 131.4(4) . . . . ?
C31 N4 C32 C37 -51.6(5) . . . . ?
C37 C32 C33 C34 1.8(5) . . . . ?
N4 C32 C33 C34 179.0(3) . . . . ?
C32 C33 C34 C35 -0.8(6) . . . . ?
C33 C34 C35 C36 0.2(6) . . . . ?
C34 C35 C36 C37 -0.6(6) . . . . ?
C35 C36 C37 C32 1.6(6) . . . . ?
C33 C32 C37 C36 -2.2(5) . . . . ?
N4 C32 C37 C36 -179.2(3) . . . . ?
C41 O3 C38 C39 -16.9(4) . . . . ?
O3 C38 C39 C40 34.7(4) . . . . ?
C38 C39 C40 C41 -37.7(4) . . . . ?
C38 O3 C41 C40 -7.2(4) . . . . ?
C39 C40 C41 O3 28.5(4) . . . . ?
